data_4025567
loop_
_publ_author_name
'Alexander F. Khlebnikov'
'Mikhail S. Novikov'
'Petr P. Petrovskii'
'Alexander S. Konev'
'Dmitrii S. Yufit'
'Stanislav I. Selivanov'
'Holm Frauendorf'

_publ_contact_author_address
;
Department of Chemistry
Durham University
South Rd.
Durham
DH1 3LE
UK
;
_publ_contact_author_email d.s.yufit@durham.ac.uk
_publ_contact_author_fax '0191 384 4737'
_publ_contact_author_name 'Dmitry Yufit'
_publ_contact_author_phone '0191 334 2004'
_publ_section_title
;
 Stereoselective Cycloaddition of Dibenzoxazepinium Ylides to Acetylenes
 and Fullerene C60. Conformational Behavior of
 3-Aryldibenzo[b,f]pyrrolo[1,2-d][1,4]oxazepine Systems
;
_journal_name_full 'Journal of Organic Chemistry'
_journal_page_first 5211
_journal_page_last 5215
_journal_paper_doi 10.1021/jo100966j
_journal_volume 75
_journal_year 2010
_chemical_formula_moiety 'C26 H20 Br N O5'
_chemical_formula_sum 'C26 H20 Br N O5'
_chemical_formula_weight 506.34
_chemical_melting_point 184
_chemical_name_systematic
;
Dimethyl (3RS,13bSR)-3-(2-bromophenyl)-3,13b-dihydrodibenzo[b,f]pyrrolo
[1,2-d][1,4]oxazepine-1,2-dicarboxylate (11b)
;
_space_group_IT_number 2
_symmetry_cell_setting triclinic
_symmetry_space_group_name_Hall '-P 1'
_symmetry_space_group_name_H-M 'P -1'
_atom_sites_solution_hydrogens difmap
_atom_sites_solution_primary other
_atom_sites_solution_secondary difmap
_audit_creation_method SHELXL-97
_cell_angle_alpha 87.634(10)
_cell_angle_beta 70.984(10)
_cell_angle_gamma 68.372(10)
_cell_formula_units_Z 2
_cell_length_a 9.1111(2)
_cell_length_b 10.0710(2)
_cell_length_c 13.8379(3)
_cell_measurement_reflns_used 7408
_cell_measurement_temperature 120(2)
_cell_measurement_theta_max 31.477
_cell_measurement_theta_min 2.507
_cell_volume 1111.43(12)
_computing_cell_refinement 'Bruker SAINT'
_computing_data_collection 'Bruker SMART'
_computing_data_reduction 'SAINT v6.45A (Bruker, 2003)'
_computing_molecular_graphics
;
Olex2, Durham University (compiled Apr 2 2009 15:09:25)
;
_computing_publication_material
;
Olex2, Durham University (compiled Apr 2 2009 15:09:25)
;
_computing_structure_refinement 'SHELXL-97 (Sheldrick, 1997)'
_computing_structure_solution 'smtbx-flip (Bourhis, 2008)'
_diffrn_ambient_temperature 120(2)
_diffrn_detector 'CCD area detector'
_diffrn_detector_area_resol_mean 8.0
_diffrn_detector_type 'Bruker SMART CCD 6000 area detector'
_diffrn_measured_fraction_theta_full 0.998
_diffrn_measured_fraction_theta_max 0.998
_diffrn_measurement_device 'three-circle diffractometer'
_diffrn_measurement_device_type 'Bruker SMART CCD 6000 area detector'
_diffrn_measurement_method '\w scans'
_diffrn_radiation_monochromator graphite
_diffrn_radiation_probe x-ray
_diffrn_radiation_source 'fine-focus sealed tube'
_diffrn_radiation_type MoK\a
_diffrn_radiation_wavelength 0.71073
_diffrn_radiation_xray_symbol K-L~3~
_diffrn_reflns_av_R_equivalents 0.0159
_diffrn_reflns_av_sigmaI/netI 0.0211
_diffrn_reflns_limit_h_max 12
_diffrn_reflns_limit_h_min -12
_diffrn_reflns_limit_k_max 14
_diffrn_reflns_limit_k_min -14
_diffrn_reflns_limit_l_max 19
_diffrn_reflns_limit_l_min -19
_diffrn_reflns_number 15121
_diffrn_reflns_theta_full 30.00
_diffrn_reflns_theta_max 30.00
_diffrn_reflns_theta_min 1.56
_diffrn_source 'sealed X-ray tube'
_diffrn_source_current 35.0
_diffrn_source_power 1.75
_diffrn_source_target Mo
_diffrn_source_voltage 50.0
_exptl_absorpt_coefficient_mu 1.888
_exptl_absorpt_correction_T_max 0.6422
_exptl_absorpt_correction_T_min 0.4674
_exptl_absorpt_correction_type multi-scan
_exptl_absorpt_process_details
;
 SADABS-2006/1 (Bruker,2006) was used for absorption correction.
 R(int) was 0.0309 before and 0.0131 after correction.
 The Ratio of minimum to maximum transmission is 0.727810650888.
 The \l/2 correction factor is 0.0015
;
_exptl_crystal_colour 'clear light yellow'
_exptl_crystal_colour_lustre clear
_exptl_crystal_colour_modifier light
_exptl_crystal_colour_primary yellow
_exptl_crystal_density_diffrn 1.513
_exptl_crystal_density_method 'not measured'
_exptl_crystal_description prism
_exptl_crystal_F_000 516
_exptl_crystal_size_max 0.46
_exptl_crystal_size_mid 0.26
_exptl_crystal_size_min 0.23
_refine_diff_density_max 0.599
_refine_diff_density_min -0.591
_refine_diff_density_rms 0.057
_refine_ls_extinction_method none
_refine_ls_goodness_of_fit_ref 1.059
_refine_ls_hydrogen_treatment refall
_refine_ls_matrix_type full
_refine_ls_number_parameters 378
_refine_ls_number_reflns 6483
_refine_ls_number_restraints 0
_refine_ls_restrained_S_all 1.059
_refine_ls_R_factor_all 0.0378
_refine_ls_R_factor_gt 0.0306
_refine_ls_shift/su_max 0.001
_refine_ls_shift/su_mean 0.000
_refine_ls_structure_factor_coef Fsqd
_refine_ls_weighting_details
;
calc w=1/[\s^2^(Fo^2^)+(0.0400P)^2^+0.4000P] where P=(Fo^2^+2Fc^2^)/3
;
_refine_ls_weighting_scheme calc
_refine_ls_wR_factor_gt 0.0770
_refine_ls_wR_factor_ref 0.0806
_reflns_number_gt 5596
_reflns_number_total 6483
_reflns_threshold_expression >2sigma(I)
_cod_data_source_file jo100966j_si_003.cif
_cod_data_source_block DAX4_11B
_cod_depositor_comments
;
The following automatic conversions were performed:

'_symmetry_cell_setting' value 'Triclinic' changed to 'triclinic'
according to the built-in table from CIF Core dictionary named
'cif_core.dic' version 2.4.1 from 2010-06-29.

Automatic conversion script
Id: cif_fix_values 1646 2011-03-28 12:23:43Z adriana 
;
_cod_original_cell_volume 1111.4(1)
_cod_database_code 4025567

loop_
_symmetry_equiv_pos_as_xyz
'x, y, z'
'-x, -y, -z'

loop_
_atom_site_label
_atom_site_type_symbol
_atom_site_fract_x
_atom_site_fract_y
_atom_site_fract_z
_atom_site_U_iso_or_equiv
_atom_site_adp_type
_atom_site_occupancy
_atom_site_symmetry_multiplicity
_atom_site_calc_flag
_atom_site_refinement_flags
_atom_site_disorder_assembly
_atom_site_disorder_group
Br1 Br 0.26346(2) 0.470846(16) 0.083801(14) 0.03780(6) Uani 1 1 d . . .
O1 O -0.19945(13) 1.24061(10) 0.19015(8) 0.0226(2) Uani 1 1 d . . .
O22 O 0.43644(13) 0.92439(11) 0.31684(8) 0.0243(2) Uani 1 1 d . . .
O23 O 0.30942(15) 1.14556(12) 0.27593(11) 0.0353(3) Uani 1 1 d . . .
O25 O 0.56924(12) 0.69367(11) 0.15277(8) 0.0230(2) Uani 1 1 d . . .
O26 O 0.41141(13) 0.60680(11) 0.27973(8) 0.0268(2) Uani 1 1 d . . .
N3 N 0.03053(14) 0.94473(12) 0.18073(9) 0.0197(2) Uani 1 1 d . . .
C1 C -0.20793(17) 1.12451(14) 0.14315(10) 0.0200(2) Uani 1 1 d . . .
C2 C -0.09403(16) 0.98187(14) 0.13673(10) 0.0184(2) Uani 1 1 d . . .
C4 C 0.07924(16) 1.05078(13) 0.21894(10) 0.0177(2) Uani 1 1 d . . .
C5 C -0.06232(16) 1.14062(13) 0.31147(10) 0.0180(2) Uani 1 1 d . . .
C6 C -0.20637(17) 1.23043(14) 0.29226(10) 0.0200(2) Uani 1 1 d . . .
C8 C -0.33221(18) 1.15853(16) 0.09962(11) 0.0242(3) Uani 1 1 d . . .
C9 C -0.35055(19) 1.05306(18) 0.04848(12) 0.0268(3) Uani 1 1 d . . .
C10 C -0.24286(19) 0.91186(17) 0.04266(11) 0.0245(3) Uani 1 1 d . . .
C11 C -0.11606(18) 0.87662(15) 0.08561(11) 0.0214(3) Uani 1 1 d . . .
C12 C -0.06446(17) 1.13555(14) 0.41247(11) 0.0208(2) Uani 1 1 d . . .
C13 C -0.20726(19) 1.21836(15) 0.49150(11) 0.0247(3) Uani 1 1 d . . .
C14 C -0.34965(19) 1.30643(16) 0.47041(12) 0.0266(3) Uani 1 1 d . . .
C15 C -0.35029(18) 1.31342(15) 0.36992(12) 0.0246(3) Uani 1 1 d . . .
C16 C 0.14704(16) 0.79718(13) 0.17427(10) 0.0187(2) Uani 1 1 d . . .
C17 C 0.27833(16) 0.81831(14) 0.20972(10) 0.0180(2) Uani 1 1 d . . .
C18 C 0.23728(16) 0.95629(14) 0.23712(10) 0.0184(2) Uani 1 1 d . . .
C19 C 0.06939(16) 0.70171(14) 0.24372(11) 0.0201(2) Uani 1 1 d . . .
C20 C 0.42524(16) 0.69414(14) 0.21889(10) 0.0191(2) Uani 1 1 d . . .
C21 C 0.33057(16) 1.02080(14) 0.27717(11) 0.0204(2) Uani 1 1 d . . .
C24 C 0.5338(2) 0.9778(2) 0.35644(14) 0.0322(3) Uani 1 1 d . . .
C27 C 0.71785(18) 0.59052(17) 0.16953(14) 0.0293(3) Uani 1 1 d . . .
C28 C -0.04186(18) 0.75716(16) 0.34245(12) 0.0249(3) Uani 1 1 d . . .
C29 C -0.1065(2) 0.67179(19) 0.41095(14) 0.0334(3) Uani 1 1 d . . .
C30 C -0.0615(2) 0.52835(19) 0.38104(16) 0.0364(4) Uani 1 1 d . . .
C31 C 0.0475(2) 0.47069(17) 0.28389(15) 0.0335(4) Uani 1 1 d . . .
C32 C 0.11225(18) 0.55731(15) 0.21623(12) 0.0252(3) Uani 1 1 d . . .
H4 H 0.104(2) 1.115(2) 0.1670(14) 0.023(4) Uiso 1 1 d . . .
H8 H -0.405(2) 1.255(2) 0.1066(15) 0.031(5) Uiso 1 1 d . . .
H9 H -0.439(2) 1.082(2) 0.0204(14) 0.026(4) Uiso 1 1 d . . .
H10 H -0.252(2) 0.835(2) 0.0088(15) 0.028(5) Uiso 1 1 d . . .
H11 H -0.043(2) 0.7790(19) 0.0810(13) 0.016(4) Uiso 1 1 d . . .
H12 H 0.030(2) 1.076(2) 0.4276(14) 0.024(4) Uiso 1 1 d . . .
H13 H -0.207(2) 1.217(2) 0.5614(16) 0.031(5) Uiso 1 1 d . . .
H14 H -0.445(2) 1.362(2) 0.5233(15) 0.028(5) Uiso 1 1 d . . .
H15 H -0.447(3) 1.375(2) 0.3551(16) 0.036(5) Uiso 1 1 d . . .
H16 H 0.200(2) 0.7535(18) 0.1032(13) 0.018(4) Uiso 1 1 d . . .
H241 H 0.591(3) 0.901(3) 0.394(2) 0.057(7) Uiso 1 1 d . . .
H242 H 0.460(3) 1.063(3) 0.407(2) 0.055(7) Uiso 1 1 d . . .
H243 H 0.610(3) 0.995(3) 0.304(2) 0.058(7) Uiso 1 1 d . . .
H271 H 0.714(3) 0.612(2) 0.2383(17) 0.040(6) Uiso 1 1 d . . .
H272 H 0.811(3) 0.599(2) 0.1158(17) 0.037(5) Uiso 1 1 d . . .
H273 H 0.721(2) 0.495(2) 0.1608(16) 0.035(5) Uiso 1 1 d . . .
H28 H -0.072(2) 0.857(2) 0.3604(15) 0.032(5) Uiso 1 1 d . . .
H29 H -0.182(3) 0.713(2) 0.4772(17) 0.036(5) Uiso 1 1 d . . .
H30 H -0.107(3) 0.473(2) 0.4272(17) 0.045(6) Uiso 1 1 d . . .
H31 H 0.080(3) 0.374(3) 0.2639(17) 0.042(6) Uiso 1 1 d . . .

loop_
_atom_site_aniso_label
_atom_site_aniso_U_11
_atom_site_aniso_U_22
_atom_site_aniso_U_33
_atom_site_aniso_U_23
_atom_site_aniso_U_13
_atom_site_aniso_U_12
Br1 0.04533(11) 0.01831(8) 0.04270(11) -0.00643(6) -0.01671(8) -0.00149(6)
O1 0.0296(5) 0.0145(4) 0.0250(5) 0.0050(4) -0.0147(4) -0.0054(4)
O22 0.0251(5) 0.0236(5) 0.0298(5) 0.0056(4) -0.0156(4) -0.0101(4)
O23 0.0331(6) 0.0190(5) 0.0620(8) 0.0050(5) -0.0253(6) -0.0108(4)
O25 0.0172(4) 0.0196(5) 0.0291(5) 0.0063(4) -0.0069(4) -0.0047(4)
O26 0.0229(5) 0.0218(5) 0.0312(5) 0.0099(4) -0.0080(4) -0.0050(4)
N3 0.0218(5) 0.0121(5) 0.0274(6) 0.0027(4) -0.0137(4) -0.0041(4)
C1 0.0217(6) 0.0180(6) 0.0207(6) 0.0040(5) -0.0089(5) -0.0065(5)
C2 0.0200(6) 0.0179(6) 0.0185(6) 0.0046(4) -0.0079(5) -0.0077(5)
C4 0.0202(6) 0.0133(5) 0.0208(6) 0.0033(4) -0.0092(5) -0.0057(5)
C5 0.0194(6) 0.0123(5) 0.0220(6) 0.0031(4) -0.0075(5) -0.0053(4)
C6 0.0242(6) 0.0132(5) 0.0233(6) 0.0042(5) -0.0106(5) -0.0060(5)
C8 0.0229(7) 0.0239(7) 0.0254(7) 0.0073(5) -0.0116(5) -0.0059(5)
C9 0.0258(7) 0.0328(8) 0.0278(7) 0.0088(6) -0.0150(6) -0.0128(6)
C10 0.0289(7) 0.0280(7) 0.0233(6) 0.0056(5) -0.0123(6) -0.0154(6)
C11 0.0247(6) 0.0207(6) 0.0211(6) 0.0042(5) -0.0089(5) -0.0100(5)
C12 0.0229(6) 0.0167(6) 0.0224(6) 0.0039(5) -0.0092(5) -0.0059(5)
C13 0.0291(7) 0.0205(6) 0.0217(6) 0.0032(5) -0.0072(5) -0.0074(5)
C14 0.0254(7) 0.0199(6) 0.0273(7) -0.0004(5) -0.0043(6) -0.0042(5)
C15 0.0226(7) 0.0168(6) 0.0307(7) 0.0027(5) -0.0102(6) -0.0026(5)
C16 0.0191(6) 0.0133(5) 0.0232(6) 0.0018(4) -0.0090(5) -0.0041(4)
C17 0.0169(6) 0.0160(6) 0.0200(6) 0.0037(4) -0.0062(5) -0.0051(4)
C18 0.0179(6) 0.0166(6) 0.0204(6) 0.0041(5) -0.0071(5) -0.0058(5)
C19 0.0196(6) 0.0148(5) 0.0286(7) 0.0046(5) -0.0125(5) -0.0057(5)
C20 0.0193(6) 0.0153(5) 0.0218(6) 0.0007(5) -0.0078(5) -0.0046(5)
C21 0.0177(6) 0.0190(6) 0.0235(6) 0.0013(5) -0.0060(5) -0.0065(5)
C24 0.0278(8) 0.0396(9) 0.0358(8) 0.0009(7) -0.0164(7) -0.0146(7)
C27 0.0176(6) 0.0236(7) 0.0420(9) 0.0074(6) -0.0100(6) -0.0029(5)
C28 0.0231(6) 0.0207(6) 0.0302(7) 0.0055(5) -0.0096(5) -0.0073(5)
C29 0.0290(8) 0.0348(8) 0.0362(9) 0.0138(7) -0.0102(7) -0.0136(7)
C30 0.0356(9) 0.0325(8) 0.0529(11) 0.0241(8) -0.0230(8) -0.0207(7)
C31 0.0378(9) 0.0182(7) 0.0559(11) 0.0137(7) -0.0283(8) -0.0131(6)
C32 0.0258(7) 0.0160(6) 0.0370(8) 0.0030(5) -0.0171(6) -0.0058(5)

loop_
_atom_type_symbol
_atom_type_description
_atom_type_scat_dispersion_real
_atom_type_scat_dispersion_imag
_atom_type_scat_source
C C 0.0033 0.0016 'International Tables Vol C Tables 4.2.6.8 and 6.1.1.4'
H H 0.0000 0.0000 'International Tables Vol C Tables 4.2.6.8 and 6.1.1.4'
N N 0.0061 0.0033 'International Tables Vol C Tables 4.2.6.8 and 6.1.1.4'
Br Br -0.2901 2.4595 'International Tables Vol C Tables 4.2.6.8 and 6.1.1.4'
O O 0.0106 0.0060 'International Tables Vol C Tables 4.2.6.8 and 6.1.1.4'

loop_
_geom_angle_atom_site_label_1
_geom_angle_atom_site_label_2
_geom_angle_atom_site_label_3
_geom_angle
_geom_angle_site_symmetry_1
_geom_angle_site_symmetry_3
_geom_angle_publ_flag
C6 O1 C1 115.87(10) . . ?
C21 O22 C24 115.55(12) . . ?
C20 O25 C27 114.39(11) . . ?
C2 N3 C16 122.31(11) . . ?
C2 N3 C4 123.13(11) . . ?
C16 N3 C4 113.45(10) . . ?
C8 C1 O1 115.52(12) . . ?
C8 C1 C2 121.50(13) . . ?
O1 C1 C2 122.94(12) . . ?
N3 C2 C11 120.74(12) . . ?
N3 C2 C1 122.61(12) . . ?
C11 C2 C1 116.62(12) . . ?
N3 C4 C18 101.55(10) . . ?
N3 C4 C5 109.73(11) . . ?
C18 C4 C5 116.47(11) . . ?
N3 C4 H4 111.2(11) . . ?
C18 C4 H4 109.8(11) . . ?
C5 C4 H4 108.0(11) . . ?
C12 C5 C6 118.24(12) . . ?
C12 C5 C4 126.21(12) . . ?
C6 C5 C4 115.45(12) . . ?
C15 C6 C5 122.38(13) . . ?
C15 C6 O1 119.91(12) . . ?
C5 C6 O1 117.63(12) . . ?
C1 C8 C9 120.91(14) . . ?
C1 C8 H8 118.0(12) . . ?
C9 C8 H8 121.0(12) . . ?
C10 C9 C8 118.92(13) . . ?
C10 C9 H9 123.4(12) . . ?
C8 C9 H9 117.7(12) . . ?
C9 C10 C11 120.58(14) . . ?
C9 C10 H10 121.8(12) . . ?
C11 C10 H10 117.6(12) . . ?
C10 C11 C2 121.45(13) . . ?
C10 C11 H11 119.4(10) . . ?
C2 C11 H11 119.1(10) . . ?
C13 C12 C5 120.33(13) . . ?
C13 C12 H12 119.6(11) . . ?
C5 C12 H12 120.1(11) . . ?
C14 C13 C12 120.33(14) . . ?
C14 C13 H13 119.5(12) . . ?
C12 C13 H13 120.1(12) . . ?
C13 C14 C15 120.34(14) . . ?
C13 C14 H14 120.2(12) . . ?
C15 C14 H14 119.5(12) . . ?
C6 C15 C14 118.38(13) . . ?
C6 C15 H15 121.1(13) . . ?
C14 C15 H15 120.5(13) . . ?
N3 C16 C17 101.53(10) . . ?
N3 C16 C19 113.85(11) . . ?
C17 C16 C19 110.46(11) . . ?
N3 C16 H16 111.4(10) . . ?
C17 C16 H16 108.9(10) . . ?
C19 C16 H16 110.2(10) . . ?
C18 C17 C20 126.76(12) . . ?
C18 C17 C16 111.37(11) . . ?
C20 C17 C16 121.70(11) . . ?
C17 C18 C21 128.09(12) . . ?
C17 C18 C4 112.00(11) . . ?
C21 C18 C4 119.87(11) . . ?
C32 C19 C28 117.40(13) . . ?
C32 C19 C16 123.19(13) . . ?
C28 C19 C16 119.28(12) . . ?
O26 C20 O25 125.29(12) . . ?
O26 C20 C17 122.83(12) . . ?
O25 C20 C17 111.87(11) . . ?
O23 C21 O22 124.63(13) . . ?
O23 C21 C18 123.44(13) . . ?
O22 C21 C18 111.91(11) . . ?
O22 C24 H241 107.1(14) . . ?
O22 C24 H242 110.9(14) . . ?
H241 C24 H242 107(2) . . ?
O22 C24 H243 108.6(17) . . ?
H241 C24 H243 110(2) . . ?
H242 C24 H243 113(2) . . ?
O25 C27 H271 108.5(13) . . ?
O25 C27 H272 105.8(13) . . ?
H271 C27 H272 114.4(18) . . ?
O25 C27 H273 109.5(12) . . ?
H271 C27 H273 111.1(18) . . ?
H272 C27 H273 107.3(17) . . ?
C29 C28 C19 121.41(15) . . ?
C29 C28 H28 121.6(12) . . ?
C19 C28 H28 117.0(12) . . ?
C28 C29 C30 119.74(17) . . ?
C28 C29 H29 119.2(13) . . ?
C30 C29 H29 121.0(13) . . ?
C31 C30 C29 120.19(15) . . ?
C31 C30 H30 121.1(14) . . ?
C29 C30 H30 118.7(14) . . ?
C30 C31 C32 119.46(15) . . ?
C30 C31 H31 120.7(14) . . ?
C32 C31 H31 119.8(14) . . ?
C31 C32 C19 121.80(15) . . ?
C31 C32 Br1 117.39(12) . . ?
C19 C32 Br1 120.81(11) . . ?

loop_
_geom_bond_atom_site_label_1
_geom_bond_atom_site_label_2
_geom_bond_distance
_geom_bond_site_symmetry_2
_geom_bond_publ_flag
Br1 C32 1.9017(16) . ?
O1 C6 1.3949(16) . ?
O1 C1 1.3994(16) . ?
O22 C21 1.3361(16) . ?
O22 C24 1.4390(18) . ?
O23 C21 1.1992(17) . ?
O25 C20 1.3311(16) . ?
O25 C27 1.4540(17) . ?
O26 C20 1.2041(17) . ?
N3 C2 1.3846(16) . ?
N3 C16 1.4592(16) . ?
N3 C4 1.4718(17) . ?
C1 C8 1.3799(19) . ?
C1 C2 1.4141(18) . ?
C2 C11 1.4055(19) . ?
C4 C18 1.4995(17) . ?
C4 C5 1.5103(18) . ?
C4 H4 0.972(18) . ?
C5 C12 1.3904(19) . ?
C5 C6 1.3942(18) . ?
C6 C15 1.386(2) . ?
C8 C9 1.388(2) . ?
C8 H8 0.94(2) . ?
C9 C10 1.386(2) . ?
C9 H9 0.949(19) . ?
C10 C11 1.3934(19) . ?
C10 H10 0.962(19) . ?
C11 H11 0.952(17) . ?
C12 C13 1.390(2) . ?
C12 H12 0.935(19) . ?
C13 C14 1.390(2) . ?
C13 H13 0.97(2) . ?
C14 C15 1.391(2) . ?
C14 H14 0.93(2) . ?
C15 H15 0.95(2) . ?
C16 C17 1.5150(18) . ?
C16 C19 1.5267(19) . ?
C16 H16 0.982(17) . ?
C17 C18 1.3352(18) . ?
C17 C20 1.4951(17) . ?
C18 C21 1.4817(18) . ?
C19 C32 1.3936(19) . ?
C19 C28 1.396(2) . ?
C24 H241 0.99(3) . ?
C24 H242 1.00(3) . ?
C24 H243 0.89(3) . ?
C27 H271 0.97(2) . ?
C27 H272 0.96(2) . ?
C27 H273 0.96(2) . ?
C28 C29 1.388(2) . ?
C28 H28 0.96(2) . ?
C29 C30 1.389(3) . ?
C29 H29 0.95(2) . ?
C30 C31 1.378(3) . ?
C30 H30 0.92(2) . ?
C31 C32 1.392(2) . ?
C31 H31 0.93(2) . ?
